data_4030559
loop_
_publ_author_name
'Xu, Hao'
'Ma, Shuang'
'Xu, Yuanqing'
'Bian, Longxiang'
'Ding, Tao'
'Fang, Xiaomin'
'Zhang, Wenkai'
'Ren, Yanrong'

_publ_section_title
;
 Copper-catalyzed one-pot synthesis of 1,2,4-triazoles from nitriles and
 hydroxylamine.
;
_journal_issue 3
_journal_name_full 'The Journal of organic chemistry'
_journal_page_first 1789
_journal_page_last 1794
_journal_paper_doi 10.1021/jo502709t
_journal_volume 80
_journal_year 2015
_chemical_formula_sum 'C11 H11 N3'
_chemical_formula_weight 185.1
_chemical_name_systematic
; 
 ? 
;
_space_group_IT_number 61
_symmetry_cell_setting orthorhombic
_symmetry_space_group_name_Hall '-P 2ac 2ab'
_symmetry_space_group_name_H-M 'P b c a'
_atom_sites_solution_hydrogens geom
_atom_sites_solution_primary direct
_atom_sites_solution_secondary difmap
_audit_creation_method SHELXL-97
_cell_angle_alpha 90.00
_cell_angle_beta 90.00
_cell_angle_gamma 90.00
_cell_formula_units_Z 8
_cell_length_a 9.8175(19)
_cell_length_b 10.663(2)
_cell_length_c 18.250(4)
_cell_measurement_reflns_used 1604
_cell_measurement_temperature 296(2)
_cell_measurement_theta_max 23.04
_cell_measurement_theta_min 3.05
_cell_volume 1910.5(7)
_computing_cell_refinement 'Bruker SMART'
_computing_data_collection 'Bruker SMART'
_computing_data_reduction 'Bruker SAINT'
_computing_molecular_graphics 'Bruker SHELXTL'
_computing_publication_material 'Bruker SHELXTL'
_computing_structure_refinement 'SHELXL-97 (Sheldrick, 1997)'
_computing_structure_solution 'SHELXS-97 (Sheldrick, 1990)'
_diffrn_ambient_temperature 296(2)
_diffrn_measured_fraction_theta_full 1.000
_diffrn_measured_fraction_theta_max 1.000
_diffrn_measurement_device_type 'CCD area detector'
_diffrn_measurement_method 'phi and omega scans'
_diffrn_radiation_monochromator graphite
_diffrn_radiation_source 'fine-focus sealed tube'
_diffrn_radiation_type MoK\a
_diffrn_radiation_wavelength 0.71073
_diffrn_reflns_av_R_equivalents 0.0419
_diffrn_reflns_av_sigmaI/netI 0.0297
_diffrn_reflns_limit_h_max 8
_diffrn_reflns_limit_h_min -11
_diffrn_reflns_limit_k_max 12
_diffrn_reflns_limit_k_min -12
_diffrn_reflns_limit_l_max 21
_diffrn_reflns_limit_l_min -21
_diffrn_reflns_number 8895
_diffrn_reflns_theta_full 25.00
_diffrn_reflns_theta_max 25.00
_diffrn_reflns_theta_min 2.23
_exptl_absorpt_coefficient_mu 0.093
_exptl_absorpt_correction_type none
_exptl_crystal_colour yellow
_exptl_crystal_density_diffrn 1.316
_exptl_crystal_density_method 'not measured'
_exptl_crystal_description block
_exptl_crystal_F_000 784
_exptl_crystal_size_max 0.48
_exptl_crystal_size_mid 0.27
_exptl_crystal_size_min 0.22
_refine_diff_density_max 0.465
_refine_diff_density_min -0.540
_refine_diff_density_rms 0.046
_refine_ls_extinction_method none
_refine_ls_goodness_of_fit_ref 1.063
_refine_ls_hydrogen_treatment mixed
_refine_ls_matrix_type full
_refine_ls_number_parameters 127
_refine_ls_number_reflns 1686
_refine_ls_number_restraints 0
_refine_ls_restrained_S_all 1.063
_refine_ls_R_factor_all 0.0850
_refine_ls_R_factor_gt 0.0570
_refine_ls_shift/su_max 0.000
_refine_ls_shift/su_mean 0.000
_refine_ls_structure_factor_coef Fsqd
_refine_ls_weighting_details 'calc w=1/[\s^2^(Fo^2^)+(0.0801P)^2^+1.1523P] where P=(Fo^2^+2Fc^2^)/3'
_refine_ls_weighting_scheme calc
_refine_ls_wR_factor_gt 0.1517
_refine_ls_wR_factor_ref 0.1739
_reflns_number_gt 1182
_reflns_number_total 1686
_reflns_threshold_expression >2sigma(I)
_cod_data_source_file jo502709t_si_001.cif
_cod_data_source_block xh
_cod_depositor_comments
;
The following automatic conversions were performed:

'_symmetry_cell_setting' value 'Orthorhombic' changed to
'orthorhombic' according to
/usr/data/users/saulius/crontab/automatic-downloads/rss-feeds/ACS/lib/dictionaries/cif_core.dic
dictionary named 'cif_core.dic' version 2.4.2 from 2011-04-26.

Automatic conversion script
Id: cif_fix_values 3008 2015-01-20 13:52:24Z robertas 

 Adding full bibliography for 4030559.cif.
;
_cod_original_cell_volume 1910.5(6)
_cod_original_sg_symbol_H-M 'Pbca '
_cod_original_formula_sum C11H11N3
_cod_database_code 4030559

loop_
_symmetry_equiv_pos_as_xyz
'x, y, z'
'-x+1/2, -y, z+1/2'
'-x, y+1/2, -z+1/2'
'x+1/2, -y+1/2, -z'
'-x, -y, -z'
'x-1/2, y, -z-1/2'
'x, -y-1/2, z-1/2'
'-x-1/2, y-1/2, z'

loop_
_atom_site_label
_atom_site_type_symbol
_atom_site_fract_x
_atom_site_fract_y
_atom_site_fract_z
_atom_site_U_iso_or_equiv
_atom_site_adp_type
_atom_site_occupancy
_atom_site_symmetry_multiplicity
_atom_site_calc_flag
_atom_site_refinement_flags
N3 N 0.22521(19) 0.0233(2) 0.22185(11) 0.0421(6) Uani 1 1 d .
H3B H 0.1416 0.0022 0.2285 0.050 Uiso 1 1 calc R
C7 C 0.2753(2) 0.1076(2) 0.17296(13) 0.0401(6) Uani 1 1 d .
N2 N 0.4447(2) 0.0390(2) 0.23037(12) 0.0482(6) Uani 1 1 d .
N1 N 0.4091(2) 0.1203(2) 0.17609(12) 0.0496(6) Uani 1 1 d .
C8 C 0.3338(2) -0.0192(3) 0.25692(16) 0.0438(7) Uani 1 1 d .
C9 C 0.3394(3) -0.1108(3) 0.31628(16) 0.0542(8) Uani 1 1 d .
H9A H 0.4300 -0.1445 0.3273 0.065 Uiso 1 1 calc R
C6 C 0.1911(2) 0.1748(2) 0.11977(14) 0.0427(7) Uani 1 1 d .
C5 C 0.0756(3) 0.1197(3) 0.09099(16) 0.0540(8) Uani 1 1 d .
H5A H 0.0494 0.0405 0.1071 0.065 Uiso 1 1 calc R
C1 C 0.2270(3) 0.2927(3) 0.09560(16) 0.0538(8) Uani 1 1 d .
H1A H 0.3045 0.3313 0.1144 0.065 Uiso 1 1 calc R
C2 C 0.1500(3) 0.3540(3) 0.04409(18) 0.0655(9) Uani 1 1 d .
H2A H 0.1745 0.4342 0.0289 0.079 Uiso 1 1 calc R
C4 C -0.0010(3) 0.1801(3) 0.03900(17) 0.0664(9) Uani 1 1 d .
H4A H -0.0785 0.1418 0.0201 0.080 Uiso 1 1 calc R
C10 C 0.2461(4) -0.0964(3) 0.38057(16) 0.0663(9) Uani 1 1 d .
H10A H 0.2814 -0.1180 0.4286 0.080 Uiso 1 1 calc R
H10B H 0.1825 -0.0268 0.3801 0.080 Uiso 1 1 calc R
C11 C 0.2235(4) -0.1984(3) 0.32843(18) 0.0673(9) Uani 1 1 d .
H11A H 0.1458 -0.1918 0.2958 0.081 Uiso 1 1 calc R
H11B H 0.2446 -0.2830 0.3443 0.081 Uiso 1 1 calc R
C3 C 0.0366(3) 0.2969(3) 0.01488(19) 0.0677(9) Uani 1 1 d .
H3A H -0.0143 0.3373 -0.0210 0.081 Uiso 1 1 calc R

loop_
_atom_site_aniso_label
_atom_site_aniso_U_11
_atom_site_aniso_U_22
_atom_site_aniso_U_33
_atom_site_aniso_U_23
_atom_site_aniso_U_13
_atom_site_aniso_U_12
N3 0.0215(10) 0.0512(13) 0.0535(13) -0.0004(11) 0.0008(9) -0.0016(9)
C7 0.0313(13) 0.0447(15) 0.0443(14) -0.0040(12) 0.0008(11) -0.0011(11)
N2 0.0314(11) 0.0612(15) 0.0520(13) 0.0040(12) 0.0002(10) -0.0011(10)
N1 0.0286(11) 0.0646(15) 0.0556(14) 0.0011(12) -0.0010(10) -0.0044(10)
C8 0.0283(13) 0.0490(15) 0.0540(16) -0.0056(13) -0.0002(12) -0.0001(11)
C9 0.0412(15) 0.0579(18) 0.0634(19) 0.0087(15) -0.0055(14) -0.0016(13)
C6 0.0331(13) 0.0484(16) 0.0466(15) -0.0058(13) 0.0018(11) 0.0039(11)
C5 0.0392(15) 0.0601(18) 0.0626(18) 0.0026(15) -0.0076(14) -0.0008(13)
C1 0.0489(17) 0.0529(18) 0.0595(18) -0.0021(15) 0.0003(14) -0.0003(14)
C2 0.069(2) 0.0563(19) 0.071(2) 0.0105(17) 0.0014(18) 0.0104(16)
C4 0.0468(17) 0.083(2) 0.069(2) 0.0030(19) -0.0152(16) 0.0033(17)
C10 0.079(2) 0.066(2) 0.0544(17) 0.0058(17) 0.0006(18) -0.0018(17)
C11 0.071(2) 0.0554(19) 0.075(2) 0.0063(17) -0.0035(18) -0.0113(17)
C3 0.060(2) 0.080(2) 0.064(2) 0.0095(19) -0.0068(17) 0.0197(18)

loop_
_atom_type_symbol
_atom_type_description
_atom_type_scat_dispersion_real
_atom_type_scat_dispersion_imag
_atom_type_scat_source
C C 0.0033 0.0016 'International Tables Vol C Tables 4.2.6.8 and 6.1.1.4'
H H 0.0000 0.0000 'International Tables Vol C Tables 4.2.6.8 and 6.1.1.4'
N N 0.0061 0.0033 'International Tables Vol C Tables 4.2.6.8 and 6.1.1.4'

loop_
_geom_angle_atom_site_label_1
_geom_angle_atom_site_label_2
_geom_angle_atom_site_label_3
_geom_angle
C8 N3 C7 104.6(2)
N1 C7 N3 113.5(2)
N1 C7 C6 122.7(2)
N3 C7 C6 123.8(2)
C8 N2 N1 110.4(2)
C7 N1 N2 102.8(2)
N3 C8 N2 108.7(2)
N3 C8 C9 128.2(2)
N2 C8 C9 123.1(2)
C8 C9 C11 120.1(3)
C8 C9 C10 119.4(3)
C11 C9 C10 58.6(2)
C1 C6 C5 118.5(3)
C1 C6 C7 121.0(2)
C5 C6 C7 120.5(3)
C4 C5 C6 120.9(3)
C2 C1 C6 120.9(3)
C1 C2 C3 120.0(3)
C5 C4 C3 120.1(3)
C11 C10 C9 60.4(2)
C10 C11 C9 60.9(2)
C4 C3 C2 119.7(3)

loop_
_geom_bond_atom_site_label_1
_geom_bond_atom_site_label_2
_geom_bond_distance
N3 C8 1.324(3)
N3 C7 1.359(3)
C7 N1 1.322(3)
C7 C6 1.462(4)
N2 C8 1.344(3)
N2 N1 1.362(3)
C8 C9 1.459(4)
C9 C11 1.489(4)
C9 C10 1.496(4)
C6 C1 1.378(4)
C6 C5 1.381(4)
C5 C4 1.371(4)
C1 C2 1.372(4)
C2 C3 1.377(5)
C4 C3 1.372(5)
C10 C11 1.462(4)
